data_1518239
loop_
_publ_author_name
'Fillman, Kathlyn L.'
'Przyojski, Jacob A.'
'Al-Afyouni, Malik H'
'Tonzetich, Zachary J.'
'Neidig, Michael L.'

_publ_section_title
;
 A combined magnetic circular dichroism and density functional theory
 approach for the elucidation of electronic structure and bonding in
 three- and four-coordinate iron(II)-N-heterocyclic carbene complexes.
;
_journal_issue 2
_journal_name_full 'Chemical science (Royal Society of Chemistry : 2010)'
_journal_page_first 1178
_journal_page_last 1188
_journal_paper_doi 10.1039/c4sc02791d
_journal_volume 6
_journal_year 2015
_chemical_absolute_configuration ad
_chemical_formula_moiety 'C42 H44 Cl6 Fe N4'
_chemical_formula_sum 'C42 H44 Cl6 Fe N4'
_chemical_formula_weight 873.36
_chemical_name_systematic
; 
 ? 
;
_space_group_IT_number 43
_symmetry_cell_setting orthorhombic
_symmetry_space_group_name_Hall 'F 2 -2d'
_symmetry_space_group_name_H-M 'F d d 2'
_atom_sites_solution_hydrogens geom
_atom_sites_solution_primary direct
_atom_sites_solution_secondary difmap
_audit_creation_method SHELXL-97
_cell_angle_alpha 90.00
_cell_angle_beta 90.00
_cell_angle_gamma 90.00
_cell_formula_units_Z 8
_cell_length_a 19.230(2)
_cell_length_b 43.035(5)
_cell_length_c 10.2776(12)
_cell_measurement_reflns_used 8164
_cell_measurement_temperature 98(2)
_cell_measurement_theta_max 40.2
_cell_measurement_theta_min 2.3
_cell_volume 8505.4(17)
_computing_cell_refinement
;
CrystalClear-SM Expert 2.0 r5 (Rigaku, 2010)
;
_computing_data_collection
;
CrystalClear-SM Expert 2.0 r5 (Rigaku, 2010)
;
_computing_data_reduction
;
CrystalClear-SM Expert 2.0 r5 (Rigaku, 2010)
;
_diffrn_ambient_temperature 98(2)
_diffrn_detector_area_resol_mean 28.5714
_diffrn_measured_fraction_theta_full 0.991
_diffrn_measured_fraction_theta_max 0.991
_diffrn_measurement_device_type
;
Saturn724 (2x2 bin mode)
;
_diffrn_measurement_method \w
_diffrn_radiation_monochromator graphite
_diffrn_radiation_source 'sealed tube'
_diffrn_radiation_type MoK\a
_diffrn_radiation_wavelength 0.71073
_diffrn_reflns_av_R_equivalents 0.0336
_diffrn_reflns_av_sigmaI/netI 0.0396
_diffrn_reflns_limit_h_max 18
_diffrn_reflns_limit_h_min -24
_diffrn_reflns_limit_k_max 54
_diffrn_reflns_limit_k_min -18
_diffrn_reflns_limit_l_max 10
_diffrn_reflns_limit_l_min -12
_diffrn_reflns_number 5942
_diffrn_reflns_reduction_process 'Lp corrections applied'
_diffrn_reflns_theta_full 26.50
_diffrn_reflns_theta_max 26.50
_diffrn_reflns_theta_min 2.66
_diffrn_standards_decay_% <1
_diffrn_standards_interval_count 0
_diffrn_standards_number 0
_exptl_absorpt_coefficient_mu 0.766
_exptl_absorpt_correction_T_max 1.000
_exptl_absorpt_correction_T_min 0.681
_exptl_absorpt_correction_type multi-scan
_exptl_absorpt_process_details 'ABSCOR (Higashi, 1995)'
_exptl_crystal_colour colourless
_exptl_crystal_density_diffrn 1.364
_exptl_crystal_density_method 'not measured'
_exptl_crystal_description chip
_exptl_crystal_F_000 3616
_exptl_crystal_size_max 0.33
_exptl_crystal_size_mid 0.18
_exptl_crystal_size_min 0.15
_refine_diff_density_max 0.424
_refine_diff_density_min -0.419
_refine_diff_density_rms 0.064
_refine_ls_abs_structure_details 'Flack H D (1983), Acta Cryst. A39, 876-881'
_refine_ls_abs_structure_Flack 0.039(19)
_refine_ls_extinction_method none
_refine_ls_goodness_of_fit_ref 1.018
_refine_ls_hydrogen_treatment constr
_refine_ls_matrix_type full
_refine_ls_number_parameters 240
_refine_ls_number_reflns 3408
_refine_ls_number_restraints 1
_refine_ls_restrained_S_all 1.018
_refine_ls_R_factor_all 0.0355
_refine_ls_R_factor_gt 0.0349
_refine_ls_shift/su_max 0.000
_refine_ls_shift/su_mean 0.000
_refine_ls_structure_factor_coef Fsqd
_refine_ls_weighting_details 'calc w=1/[\s^2^(Fo^2^)+(0.0583P)^2^+9.1414P] where P=(Fo^2^+2Fc^2^)/3'
_refine_ls_weighting_scheme calc
_refine_ls_wR_factor_gt 0.0921
_refine_ls_wR_factor_ref 0.0926
_reflns_number_gt 3354
_reflns_number_total 3408
_reflns_threshold_expression >2sigma(I)
_cod_data_source_file c4sc02791d2.cif
_cod_data_source_block cd1089a
_cod_depositor_comments 'Adding full bibliography for 1518239--1518241.cif.'
_cod_database_code 1518239

loop_
_symmetry_equiv_pos_as_xyz
'x, y, z'
'-x, -y, z'
'x+1/4, -y+1/4, z+1/4'
'-x+1/4, y+1/4, z+1/4'
'x, y+1/2, z+1/2'
'-x, -y+1/2, z+1/2'
'x+1/4, -y+3/4, z+3/4'
'-x+1/4, y+3/4, z+3/4'
'x+1/2, y, z+1/2'
'-x+1/2, -y, z+1/2'
'x+3/4, -y+1/4, z+3/4'
'-x+3/4, y+1/4, z+3/4'
'x+1/2, y+1/2, z'
'-x+1/2, -y+1/2, z'
'x+3/4, -y+3/4, z+1/4'
'-x+3/4, y+3/4, z+1/4'

loop_
_atom_site_label
_atom_site_type_symbol
_atom_site_fract_x
_atom_site_fract_y
_atom_site_fract_z
_atom_site_U_iso_or_equiv
_atom_site_adp_type
_atom_site_occupancy
_atom_site_symmetry_multiplicity
_atom_site_calc_flag
_atom_site_refinement_flags
Fe1 Fe 0.0000 0.0000 0.51957(5) 0.01488(14) Uani 1 2 d S
Cl3 Cl 0.25511(4) 0.030595(18) 0.22768(8) 0.02374(18) Uani 1 1 d .
Cl1 Cl -0.06277(4) 0.031970(18) 0.65161(7) 0.02347(17) Uani 1 1 d .
Cl2 Cl 0.21880(4) 0.091019(18) 0.44596(8) 0.02581(18) Uani 1 1 d .
C13 C 0.11991(15) -0.00871(7) 0.2351(3) 0.0164(6) Uani 1 1 d .
N1 N 0.10884(12) 0.05196(6) 0.4706(2) 0.0162(5) Uani 1 1 d .
N2 N 0.12895(12) 0.01561(6) 0.3312(2) 0.0163(5) Uani 1 1 d .
C9 C 0.03264(16) 0.09453(7) 0.5356(3) 0.0226(6) Uani 1 1 d .
C17 C 0.13400(15) -0.06099(7) 0.1655(3) 0.0211(6) Uani 1 1 d .
H17A H 0.1463 -0.0815 0.1830 0.025 Uiso 1 1 calc R
C14 C 0.09574(16) 0.00018(7) 0.1117(3) 0.0200(6) Uani 1 1 d .
C5 C 0.10848(15) 0.06959(7) 0.6955(3) 0.0204(6) Uani 1 1 d .
C4 C 0.08111(15) 0.07199(7) 0.5701(3) 0.0159(6) Uani 1 1 d .
C2 C 0.17177(15) 0.05871(7) 0.4106(3) 0.0187(6) Uani 1 1 d .
C18 C 0.14162(15) -0.03890(8) 0.2630(3) 0.0196(6) Uani 1 1 d .
C1 C 0.08127(14) 0.02500(7) 0.4218(3) 0.0157(6) Uani 1 1 d .
C16 C 0.10837(15) -0.05353(8) 0.0415(3) 0.0213(6) Uani 1 1 d .
C15 C 0.09103(15) -0.02239(8) 0.0170(3) 0.0229(6) Uani 1 1 d .
H15A H 0.0759 -0.0168 -0.0658 0.027 Uiso 1 1 calc R
C19 C 0.07771(18) 0.03373(8) 0.0829(3) 0.0262(7) Uani 1 1 d .
H19A H 0.0623 0.0355 -0.0057 0.039 Uiso 1 1 calc R
H19B H 0.1181 0.0465 0.0957 0.039 Uiso 1 1 calc R
H19C H 0.0413 0.0404 0.1403 0.039 Uiso 1 1 calc R
C3 C 0.18476(15) 0.03623(7) 0.3247(3) 0.0187(6) Uani 1 1 d .
C20 C 0.09946(17) -0.07785(8) -0.0612(4) 0.0265(7) Uani 1 1 d .
H20A H 0.1136 -0.0977 -0.0273 0.040 Uiso 1 1 calc R
H20B H 0.1276 -0.0727 -0.1353 0.040 Uiso 1 1 calc R
H20C H 0.0515 -0.0788 -0.0868 0.040 Uiso 1 1 calc R
C21 C 0.17387(17) -0.04746(8) 0.3913(3) 0.0244(7) Uani 1 1 d .
H21A H 0.1757 -0.0294 0.4463 0.037 Uiso 1 1 calc R
H21B H 0.2201 -0.0551 0.3771 0.037 Uiso 1 1 calc R
H21C H 0.1464 -0.0633 0.4325 0.037 Uiso 1 1 calc R
C10 C 0.15865(17) 0.04411(9) 0.7295(3) 0.0277(7) Uani 1 1 d .
H10A H 0.1666 0.0313 0.6544 0.042 Uiso 1 1 calc R
H10B H 0.1396 0.0317 0.7983 0.042 Uiso 1 1 calc R
H10C H 0.2019 0.0530 0.7576 0.042 Uiso 1 1 calc R
C6 C 0.08738(18) 0.09143(8) 0.7864(3) 0.0269(7) Uani 1 1 d .
H6A H 0.1050 0.0903 0.8706 0.032 Uiso 1 1 calc R
C8 C 0.01316(18) 0.11590(8) 0.6306(4) 0.0292(8) Uani 1 1 d .
H8A H -0.0191 0.1312 0.6100 0.035 Uiso 1 1 calc R
C7 C 0.0408(2) 0.11492(8) 0.7555(4) 0.0327(8) Uani 1 1 d .
C12 C 0.00314(18) 0.09577(9) 0.4003(4) 0.0322(8) Uani 1 1 d .
H12A H -0.0290 0.1128 0.3939 0.048 Uiso 1 1 calc R
H12B H -0.0206 0.0767 0.3817 0.048 Uiso 1 1 calc R
H12C H 0.0402 0.0987 0.3388 0.048 Uiso 1 1 calc R
C11 C 0.0223(3) 0.13925(9) 0.8568(4) 0.0493(12) Uani 1 1 d .
H11A H 0.0459 0.1346 0.9368 0.074 Uiso 1 1 calc R
H11B H -0.0270 0.1391 0.8714 0.074 Uiso 1 1 calc R
H11C H 0.0362 0.1594 0.8264 0.074 Uiso 1 1 calc R

loop_
_atom_site_aniso_label
_atom_site_aniso_U_11
_atom_site_aniso_U_22
_atom_site_aniso_U_33
_atom_site_aniso_U_23
_atom_site_aniso_U_13
_atom_site_aniso_U_12
Fe1 0.0143(3) 0.0168(3) 0.0135(3) 0.000 0.000 -0.0020(2)
Cl3 0.0219(3) 0.0227(4) 0.0266(4) -0.0032(3) 0.0111(3) -0.0016(3)
Cl1 0.0236(3) 0.0263(4) 0.0206(3) -0.0059(3) 0.0053(3) -0.0017(3)
Cl2 0.0267(3) 0.0225(4) 0.0282(4) -0.0064(3) 0.0076(3) -0.0100(3)
C13 0.0158(12) 0.0163(13) 0.0170(13) -0.0039(12) 0.0033(10) -0.0037(11)
N1 0.0177(11) 0.0142(11) 0.0167(12) -0.0021(10) 0.0023(9) -0.0011(9)
N2 0.0161(11) 0.0166(12) 0.0162(12) -0.0020(11) 0.0030(10) -0.0007(9)
C9 0.0227(14) 0.0164(14) 0.0286(16) 0.0003(14) 0.0042(13) -0.0025(12)
C17 0.0244(14) 0.0164(14) 0.0225(16) -0.0009(13) 0.0025(12) 0.0010(12)
C14 0.0187(14) 0.0225(16) 0.0188(15) 0.0022(14) 0.0014(12) -0.0001(11)
C5 0.0211(14) 0.0221(15) 0.0180(14) -0.0032(13) 0.0042(11) -0.0080(12)
C4 0.0180(12) 0.0126(13) 0.0171(13) -0.0024(12) 0.0037(11) -0.0049(11)
C2 0.0174(13) 0.0188(14) 0.0197(14) 0.0004(13) 0.0034(11) -0.0031(11)
C18 0.0194(13) 0.0210(15) 0.0183(14) 0.0029(13) 0.0032(12) 0.0002(12)
C1 0.0159(13) 0.0172(13) 0.0141(13) 0.0020(12) -0.0003(11) 0.0019(11)
C16 0.0176(13) 0.0234(16) 0.0230(15) -0.0040(14) 0.0027(11) 0.0010(11)
C15 0.0243(15) 0.0282(17) 0.0162(14) 0.0008(14) -0.0014(12) -0.0023(13)
C19 0.0334(17) 0.0219(16) 0.0235(16) 0.0030(14) -0.0011(14) 0.0050(14)
C3 0.0165(12) 0.0209(14) 0.0187(14) -0.0010(13) 0.0037(11) -0.0027(11)
C20 0.0257(15) 0.0255(16) 0.0281(16) -0.0067(16) -0.0016(13) -0.0011(13)
C21 0.0322(16) 0.0220(15) 0.0192(15) 0.0006(14) -0.0003(13) 0.0082(13)
C10 0.0274(16) 0.0330(18) 0.0226(16) 0.0029(15) -0.0055(13) -0.0041(14)
C6 0.0362(17) 0.0246(17) 0.0198(15) -0.0060(14) 0.0090(13) -0.0136(14)
C8 0.0345(17) 0.0144(15) 0.039(2) 0.0004(15) 0.0172(15) 0.0024(14)
C7 0.0442(19) 0.0172(15) 0.0366(19) -0.0099(15) 0.0223(17) -0.0101(14)
C12 0.0353(19) 0.0260(18) 0.035(2) 0.0084(16) -0.0044(16) 0.0060(14)
C11 0.081(3) 0.027(2) 0.040(2) -0.0103(19) 0.033(2) -0.010(2)

loop_
_atom_type_symbol
_atom_type_description
_atom_type_scat_dispersion_real
_atom_type_scat_dispersion_imag
_atom_type_scat_source
C C 0.0033 0.0016 'International Tables Vol C Tables 4.2.6.8 and 6.1.1.4'
H H 0.0000 0.0000 'International Tables Vol C Tables 4.2.6.8 and 6.1.1.4'
N N 0.0061 0.0033 'International Tables Vol C Tables 4.2.6.8 and 6.1.1.4'
Cl Cl 0.1484 0.1585 'International Tables Vol C Tables 4.2.6.8 and 6.1.1.4'
Fe Fe 0.3463 0.8444 'International Tables Vol C Tables 4.2.6.8 and 6.1.1.4'

loop_
_geom_angle_atom_site_label_1
_geom_angle_atom_site_label_2
_geom_angle_atom_site_label_3
_geom_angle
_geom_angle_site_symmetry_1
_geom_angle_site_symmetry_3
C1 Fe1 C1 124.20(15) 2 .
C1 Fe1 Cl1 101.28(8) 2 .
C1 Fe1 Cl1 111.21(8) . .
C1 Fe1 Cl1 111.21(8) 2 2
C1 Fe1 Cl1 101.28(8) . 2
Cl1 Fe1 Cl1 106.89(5) . 2
C18 C13 C14 122.6(3) . .
C18 C13 N2 119.8(3) . .
C14 C13 N2 117.3(3) . .
C1 N1 C2 110.6(2) . .
C1 N1 C4 128.6(2) . .
C2 N1 C4 120.8(2) . .
C1 N2 C3 111.1(2) . .
C1 N2 C13 126.7(2) . .
C3 N2 C13 121.3(2) . .
C4 C9 C8 117.5(3) . .
C4 C9 C12 120.9(3) . .
C8 C9 C12 121.6(3) . .
C18 C17 C16 122.4(3) . .
C18 C17 H17A 118.8 . .
C16 C17 H17A 118.8 . .
C15 C14 C13 117.9(3) . .
C15 C14 C19 121.3(3) . .
C13 C14 C19 120.8(3) . .
C6 C5 C4 117.5(3) . .
C6 C5 C10 121.7(3) . .
C4 C5 C10 120.7(3) . .
C9 C4 C5 122.6(3) . .
C9 C4 N1 119.0(3) . .
C5 C4 N1 118.1(3) . .
C3 C2 N1 107.8(2) . .
C3 C2 Cl2 129.5(2) . .
N1 C2 Cl2 122.7(2) . .
C17 C18 C13 117.3(3) . .
C17 C18 C21 120.6(3) . .
C13 C18 C21 122.1(3) . .
N2 C1 N1 103.9(2) . .
N2 C1 Fe1 131.2(2) . .
N1 C1 Fe1 122.3(2) . .
C17 C16 C15 117.7(3) . .
C17 C16 C20 121.4(3) . .
C15 C16 C20 121.0(3) . .
C14 C15 C16 122.1(3) . .
C14 C15 H15A 119.0 . .
C16 C15 H15A 119.0 . .
C14 C19 H19A 109.5 . .
C14 C19 H19B 109.5 . .
H19A C19 H19B 109.5 . .
C14 C19 H19C 109.5 . .
H19A C19 H19C 109.5 . .
H19B C19 H19C 109.5 . .
C2 C3 N2 106.6(2) . .
C2 C3 Cl3 129.9(2) . .
N2 C3 Cl3 123.4(2) . .
C16 C20 H20A 109.5 . .
C16 C20 H20B 109.5 . .
H20A C20 H20B 109.5 . .
C16 C20 H20C 109.5 . .
H20A C20 H20C 109.5 . .
H20B C20 H20C 109.5 . .
C18 C21 H21A 109.5 . .
C18 C21 H21B 109.5 . .
H21A C21 H21B 109.5 . .
C18 C21 H21C 109.5 . .
H21A C21 H21C 109.5 . .
H21B C21 H21C 109.5 . .
C5 C10 H10A 109.5 . .
C5 C10 H10B 109.5 . .
H10A C10 H10B 109.5 . .
C5 C10 H10C 109.5 . .
H10A C10 H10C 109.5 . .
H10B C10 H10C 109.5 . .
C5 C6 C7 121.9(3) . .
C5 C6 H6A 119.0 . .
C7 C6 H6A 119.0 . .
C7 C8 C9 121.7(3) . .
C7 C8 H8A 119.2 . .
C9 C8 H8A 119.2 . .
C6 C7 C8 118.7(3) . .
C6 C7 C11 119.8(4) . .
C8 C7 C11 121.5(4) . .
C9 C12 H12A 109.5 . .
C9 C12 H12B 109.5 . .
H12A C12 H12B 109.5 . .
C9 C12 H12C 109.5 . .
H12A C12 H12C 109.5 . .
H12B C12 H12C 109.5 . .
C7 C11 H11A 109.5 . .
C7 C11 H11B 109.5 . .
H11A C11 H11B 109.5 . .
C7 C11 H11C 109.5 . .
H11A C11 H11C 109.5 . .
H11B C11 H11C 109.5 . .

loop_
_geom_bond_atom_site_label_1
_geom_bond_atom_site_label_2
_geom_bond_distance
_geom_bond_site_symmetry_2
Fe1 C1 2.147(3) 2
Fe1 C1 2.147(3) .
Fe1 Cl1 2.2785(8) .
Fe1 Cl1 2.2785(8) 2
Cl3 C3 1.698(3) .
Cl2 C2 1.698(3) .
C13 C18 1.394(4) .
C13 C14 1.405(4) .
C13 N2 1.450(4) .
N1 C1 1.371(4) .
N1 C2 1.389(4) .
N1 C4 1.439(4) .
N2 C1 1.368(4) .
N2 C3 1.394(4) .
C9 C4 1.391(4) .
C9 C8 1.393(5) .
C9 C12 1.503(5) .
C17 C18 1.389(5) .
C17 C16 1.404(4) .
C17 H17A 0.9300 .
C14 C15 1.378(5) .
C14 C19 1.514(4) .
C5 C6 1.386(5) .
C5 C4 1.396(4) .
C5 C10 1.502(5) .
C2 C3 1.334(4) .
C18 C21 1.503(4) .
C16 C15 1.404(5) .
C16 C20 1.496(4) .
C15 H15A 0.9300 .
C19 H19A 0.9600 .
C19 H19B 0.9600 .
C19 H19C 0.9600 .
C20 H20A 0.9600 .
C20 H20B 0.9600 .
C20 H20C 0.9600 .
C21 H21A 0.9600 .
C21 H21B 0.9600 .
C21 H21C 0.9600 .
C10 H10A 0.9600 .
C10 H10B 0.9600 .
C10 H10C 0.9600 .
C6 C7 1.388(6) .
C6 H6A 0.9300 .
C8 C7 1.390(6) .
C8 H8A 0.9300 .
C7 C11 1.519(5) .
C12 H12A 0.9600 .
C12 H12B 0.9600 .
C12 H12C 0.9600 .
C11 H11A 0.9600 .
C11 H11B 0.9600 .
C11 H11C 0.9600 .
